data_2206780
loop_
_publ_author_name
'Li, Chuanbi'
'Liu, Bo'
'Gao, Guanggang'
'Che, Guangbo'

_publ_section_title
;
 Hydrogen bonding and \p--\p stacking in
 di-\m-isophthalato-bis[bis(isonicotinamide)copper(II)] trihydrate
;
_journal_coeditor_code RN6055
_journal_issue 9
_journal_name_full 'Acta Crystallographica Section E'
_journal_page_first m1705
_journal_page_last m1707
_journal_paper_doi 10.1107/S1600536805024645
_journal_volume 61
_journal_year 2005
_chemical_formula_iupac '[Cu2 (C8 H4 O4)2  (C6 H6 N2 O)4], 3H2 O'
_chemical_formula_moiety 'C40 H32 Cu2 N8 O12, 3H2 O'
_chemical_formula_sum 'C40 H38 Cu2 N8 O15'
_chemical_formula_weight 997.86
_chemical_name_systematic
;
di-\m-isophthalato-bis[bis(isonicotinamide)copper(II)] trihydrate
;
_space_group_IT_number 2
_symmetry_cell_setting triclinic
_symmetry_space_group_name_Hall '-P 1'
_symmetry_space_group_name_H-M 'P -1'
_atom_sites_solution_hydrogens geom
_atom_sites_solution_primary direct
_atom_sites_solution_secondary difmap
_audit_creation_method SHELXL-97
_cell_angle_alpha 95.6425(12)
_cell_angle_beta 99.8511(13)
_cell_angle_gamma 109.6652(11)
_cell_formula_units_Z 2
_cell_length_a 10.0909(7)
_cell_length_b 12.7898(9)
_cell_length_c 17.5601(12)
_cell_measurement_reflns_used 10290
_cell_measurement_temperature 293(2)
_cell_measurement_theta_max 28.29
_cell_measurement_theta_min 1.72
_cell_volume 2072.8(2)
_computing_cell_refinement 'SAINT (Bruker, 2002)'
_computing_data_collection 'SMART (Bruker, 2002)'
_computing_data_reduction SAINT
_computing_molecular_graphics SHELXTL
_computing_publication_material SHELXTL
_computing_structure_refinement SHELXTL
_computing_structure_solution 'SHELXTL (Sheldrick, 2000)'
_diffrn_ambient_temperature 293(2)
_diffrn_measured_fraction_theta_full 0.970
_diffrn_measured_fraction_theta_max 0.886
_diffrn_measurement_device_type 'Bruker APEX CCD area-detector'
_diffrn_measurement_method '\f and \w'
_diffrn_radiation_monochromator graphite
_diffrn_radiation_source 'fine-focus sealed tube'
_diffrn_radiation_type MoK\a
_diffrn_radiation_wavelength 0.71073
_diffrn_reflns_av_R_equivalents 0.0394
_diffrn_reflns_av_sigmaI/netI 0.0704
_diffrn_reflns_limit_h_max 13
_diffrn_reflns_limit_h_min -11
_diffrn_reflns_limit_k_max 16
_diffrn_reflns_limit_k_min -16
_diffrn_reflns_limit_l_max 18
_diffrn_reflns_limit_l_min -23
_diffrn_reflns_number 12901
_diffrn_reflns_theta_full 25.00
_diffrn_reflns_theta_max 28.29
_diffrn_reflns_theta_min 1.54
_diffrn_standards_decay_% 0
_diffrn_standards_interval_count 0
_diffrn_standards_interval_time 0
_diffrn_standards_number 0
_exptl_absorpt_coefficient_mu 1.108
_exptl_absorpt_correction_T_max 0.838
_exptl_absorpt_correction_T_min 0.801
_exptl_absorpt_correction_type multi-scan
_exptl_absorpt_process_details '(SADABS; Bruker, 2002)'
_exptl_crystal_colour blue
_exptl_crystal_density_diffrn 1.599
_exptl_crystal_density_method 'not measured'
_exptl_crystal_description block
_exptl_crystal_F_000 1024
_exptl_crystal_size_max 0.432
_exptl_crystal_size_mid 0.186
_exptl_crystal_size_min 0.127
_refine_diff_density_max 0.770
_refine_diff_density_min -0.428
_refine_ls_extinction_method none
_refine_ls_goodness_of_fit_ref 1.021
_refine_ls_hydrogen_treatment constr
_refine_ls_matrix_type full
_refine_ls_number_parameters 592
_refine_ls_number_reflns 9109
_refine_ls_number_restraints 0
_refine_ls_restrained_S_all 1.021
_refine_ls_R_factor_all 0.0646
_refine_ls_R_factor_gt 0.0445
_refine_ls_shift/su_max 0.001
_refine_ls_shift/su_mean 0.000
_refine_ls_structure_factor_coef Fsqd
_refine_ls_weighting_details 'calc w = 1/[\s^2^(Fo^2^)+(0.021P)^2^+0.9P] where P = (Fo^2^+2Fc^2^)/3'
_refine_ls_weighting_scheme calc
_refine_ls_wR_factor_gt 0.0907
_refine_ls_wR_factor_ref 0.0957
_reflns_number_gt 6542
_reflns_number_total 9109
_reflns_threshold_expression I>2\s(I)
_cod_data_source_file rn6055.cif
_cod_data_source_block I
_cod_database_code 2206780
_cod_database_fobs_code 2206780

loop_
_symmetry_equiv_pos_as_xyz
'x, y, z'
'-x, -y, -z'

loop_
_atom_site_label
_atom_site_fract_x
_atom_site_fract_y
_atom_site_fract_z
_atom_site_U_iso_or_equiv
_atom_site_adp_type
_atom_site_calc_flag
_atom_site_refinement_flags
_atom_site_occupancy
_atom_site_type_symbol
Cu1 0.85425(3) -0.53720(3) 0.819636(19) 0.02509(10) Uani d . 1 Cu
Cu2 1.14283(3) -0.43811(3) 0.671911(19) 0.02604(10) Uani d . 1 Cu
N7 1.0699(2) -0.60625(18) 0.63251(13) 0.0260(5) Uani d . 1 N
N6 1.2144(2) -0.27464(18) 0.72413(13) 0.0285(5) Uani d . 1 N
N2 0.9620(2) -0.37792(17) 0.87744(13) 0.0273(5) Uani d . 1 N
N3 0.7464(2) -0.69335(18) 0.75504(13) 0.0282(5) Uani d . 1 N
C29 0.9447(3) -0.6649(2) 0.58117(16) 0.0325(7) Uani d . 1 C
H29 0.8924 -0.6256 0.5561 0.039 Uiso calc R 1 H
C1 1.3829(3) -0.5667(2) 0.86615(15) 0.0230(6) Uani d . 1 C
H1 1.4013 -0.5325 0.8228 0.028 Uiso calc R 1 H
C8 1.1411(3) -0.5459(2) 0.84170(16) 0.0245(6) Uani d . 1 C
C2 1.4874(3) -0.5995(2) 0.90949(15) 0.0224(6) Uani d . 1 C
C9 0.8522(3) -0.4364(2) 0.64600(15) 0.0232(6) Uani d . 1 C
C7 1.2513(3) -0.5850(2) 0.88771(15) 0.0231(6) Uani d . 1 C
C6 1.2248(3) -0.6367(2) 0.95208(16) 0.0281(6) Uani d . 1 C
H6 1.1360 -0.6512 0.9656 0.034 Uiso calc R 1 H
C4 1.4605(3) -0.6480(2) 0.97474(15) 0.0266(6) Uani d . 1 C
H4 1.5309 -0.6683 1.0044 0.032 Uiso calc R 1 H
C10 0.7396(3) -0.4017(2) 0.59801(15) 0.0220(5) Uani d . 1 C
C5 1.3294(3) -0.6670(2) 0.99667(16) 0.0289(6) Uani d . 1 C
H5 1.3119 -0.6998 1.0407 0.035 Uiso calc R 1 H
C23 0.7876(3) -0.7804(2) 0.76497(18) 0.0367(7) Uani d . 1 C
H23 0.8722 -0.7684 0.8013 0.044 Uiso calc R 1 H
C40 0.8908(3) -0.7810(2) 0.56424(18) 0.0374(7) Uani d . 1 C
H40 0.8037 -0.8189 0.5286 0.045 Uiso calc R 1 H
C38 0.9674(3) -0.8408(2) 0.60073(18) 0.0371(7) Uani d . 1 C
C36 1.1459(3) -0.6651(2) 0.66525(16) 0.0312(6) Uani d . 1 C
H36 1.2351 -0.6254 0.6986 0.037 Uiso calc R 1 H
C30 1.1747(3) -0.1983(2) 0.68907(18) 0.0381(7) Uani d . 1 C
H30 1.1087 -0.2228 0.6412 0.046 Uiso calc R 1 H
C37 1.0987(3) -0.7804(2) 0.65204(17) 0.0341(7) Uani d . 1 C
H37 1.1538 -0.8176 0.6771 0.041 Uiso calc R 1 H
C34 1.3682(3) -0.1242(2) 0.82790(18) 0.0381(7) Uani d . 1 C
H34 1.4351 -0.1013 0.8754 0.046 Uiso calc R 1 H
C25 0.5850(3) -0.9078(2) 0.66917(17) 0.0346(7) Uani d . 1 C
C32 1.3264(3) -0.0460(2) 0.79050(18) 0.0346(7) Uani d . 1 C
C21 1.1350(3) -0.2445(2) 0.98401(17) 0.0343(7) Uani d . 1 C
H21 1.2022 -0.2311 1.0307 0.041 Uiso calc R 1 H
C17 0.9343(3) -0.2917(2) 0.84979(18) 0.0375(7) Uani d . 1 C
H17 0.8641 -0.3074 0.8041 0.045 Uiso calc R 1 H
C27 0.5428(3) -0.8171(2) 0.65836(18) 0.0436(8) Uani d . 1 C
H27 0.4595 -0.8268 0.6217 0.052 Uiso calc R 1 H
C33 1.3849(4) 0.0790(3) 0.82118(19) 0.0415(8) Uani d . 1 C
C35 1.3091(3) -0.2363(2) 0.79359(17) 0.0355(7) Uani d . 1 C
H35 1.3363 -0.2881 0.8199 0.043 Uiso calc R 1 H
C28 0.6237(3) -0.7133(2) 0.70169(18) 0.0421(8) Uani d . 1 C
H28 0.5927 -0.6536 0.6940 0.050 Uiso calc R 1 H
C19 1.1080(3) -0.1554(2) 0.95457(18) 0.0338(7) Uani d . 1 C
C22 1.0626(3) -0.3525(2) 0.94441(16) 0.0317(6) Uani d . 1 C
H22 1.0839 -0.4108 0.9648 0.038 Uiso calc R 1 H
C31 1.2267(3) -0.0850(2) 0.72019(18) 0.0405(8) Uani d . 1 C
H31 1.1947 -0.0354 0.6939 0.049 Uiso calc R 1 H
C24 0.7104(3) -0.8883(2) 0.72367(19) 0.0410(8) Uani d . 1 C
H24 0.7428 -0.9469 0.7326 0.049 Uiso calc R 1 H
C18 1.0044(3) -0.1814(2) 0.88560(19) 0.0411(8) Uani d . 1 C
H18 0.9824 -0.1243 0.8637 0.049 Uiso calc R 1 H
C26 0.4912(4) -1.0216(3) 0.62202(19) 0.0457(8) Uani d . 1 C
C20 1.1919(4) -0.0375(3) 0.9973(2) 0.0489(9) Uani d . 1 C
C39 0.9148(4) -0.9677(3) 0.5934(2) 0.0586(11) Uani d . 1 C
C13 0.3684(3) -0.3917(2) 0.60512(16) 0.0252(6) Uani d . 1 C
C3 1.6294(3) -0.5820(2) 0.88655(16) 0.0244(6) Uani d . 1 C
C12 0.5069(3) -0.3805(2) 0.57966(15) 0.0235(6) Uani d . 1 C
C11 0.6114(3) -0.4143(2) 0.62214(15) 0.0237(6) Uani d . 1 C
H11 0.5952 -0.4455 0.6669 0.028 Uiso calc R 1 H
C14 0.5309(3) -0.3373(2) 0.51227(15) 0.0284(6) Uani d . 1 C
H14 0.4610 -0.3160 0.4832 0.034 Uiso calc R 1 H
C16 0.7624(3) -0.3567(2) 0.53070(16) 0.0292(6) Uani d . 1 C
H16 0.8481 -0.3476 0.5145 0.035 Uiso calc R 1 H
C15 0.6576(3) -0.3252(2) 0.48724(17) 0.0322(6) Uani d . 1 C
H15 0.6724 -0.2961 0.4416 0.039 Uiso calc R 1 H
O4 1.1773(2) -0.48180(16) 0.79492(11) 0.0317(4) Uani d . 1 O
O6 0.8293(2) -0.47316(17) 0.70611(12) 0.0391(5) Uani d . 1 O
O3 1.01672(19) -0.58179(15) 0.85759(12) 0.0321(5) Uani d . 1 O
O9 1.2787(3) -0.0207(2) 1.06012(16) 0.0733(9) Uani d . 1 O
N1 1.1704(3) 0.0458(2) 0.96495(19) 0.0662(10) Uani d . 1 N
H1A 1.2175 0.1144 0.9876 0.079 Uiso calc R 1 H
H1B 1.1093 0.0316 0.9212 0.079 Uiso calc R 1 H
N8 0.8025(4) -1.0281(2) 0.5373(2) 0.0761(11) Uani d . 1 N
H8A 0.7681 -1.1002 0.5333 0.091 Uiso calc R 1 H
H8B 0.7634 -0.9954 0.5046 0.091 Uiso calc R 1 H
N5 1.5086(3) 0.1199(2) 0.87421(17) 0.0532(8) Uani d . 1 N
H5A 1.5464 0.1909 0.8923 0.064 Uiso calc R 1 H
H5B 1.5507 0.0754 0.8904 0.064 Uiso calc R 1 H
O10 0.3938(3) -1.0299(2) 0.56774(15) 0.0796(10) Uani d . 1 O
O12 0.9725(4) -1.0112(2) 0.6405(2) 0.1106(14) Uani d . 1 O
O11 1.3204(3) 0.13879(18) 0.79610(16) 0.0632(7) Uani d . 1 O
O5 0.96438(19) -0.42416(16) 0.61892(11) 0.0324(5) Uani d . 1 O
N4 0.5176(3) -1.1105(2) 0.64262(18) 0.0560(8) Uani d . 1 N
H4A 0.4650 -1.1767 0.6173 0.067 Uiso calc R 1 H
H4B 0.5873 -1.1020 0.6813 0.067 Uiso calc R 1 H
O2 1.7077(2) -0.62947(17) 0.91849(12) 0.0375(5) Uani d . 1 O
O8 0.2802(2) -0.35998(18) 0.56429(12) 0.0425(5) Uani d . 1 O
O1 1.66369(19) -0.52172(14) 0.83445(11) 0.0276(4) Uani d . 1 O
O7 0.34834(19) -0.42901(15) 0.66843(11) 0.0276(4) Uani d . 1 O
OW3 0.5791(2) -0.33497(17) 0.80320(12) 0.0454(6) Uani d . 1 O
HW6 0.6050 -0.3889 0.8147 0.054 Uiso d R 1 H
HW5 0.5104 -0.3610 0.7627 0.054 Uiso d R 1 H
OW2 1.2853(3) 0.1154(2) 1.20693(19) 0.0910(10) Uani d D 1 O
HW1 1.2556 0.1337 1.2471 0.109 Uiso d RD 1 H
HW2 1.3347 0.1773 1.1948 0.109 Uiso d RD 1 H
OW1 1.0293(3) 0.0719(2) 0.81552(18) 0.0929(10) Uani d . 1 O
HW3 0.9850 0.0579 0.8526 0.112 Uiso d R 1 H
HW4 0.9978 0.0132 0.7808 0.112 Uiso d R 1 H

loop_
_atom_site_aniso_label
_atom_site_aniso_U_11
_atom_site_aniso_U_22
_atom_site_aniso_U_33
_atom_site_aniso_U_12
_atom_site_aniso_U_13
_atom_site_aniso_U_23
Cu1 0.01625(17) 0.02675(18) 0.03361(19) 0.01125(14) 0.00268(14) 0.00343(14)
Cu2 0.01551(17) 0.03001(19) 0.0333(2) 0.01155(14) 0.00198(14) 0.00237(14)
N7 0.0214(12) 0.0308(12) 0.0269(12) 0.0115(10) 0.0044(10) 0.0040(10)
N6 0.0223(12) 0.0306(12) 0.0342(13) 0.0127(10) 0.0044(10) 0.0042(10)
N2 0.0201(12) 0.0264(12) 0.0368(13) 0.0098(10) 0.0061(10) 0.0065(10)
N3 0.0261(13) 0.0282(12) 0.0312(13) 0.0135(10) 0.0021(10) 0.0035(10)
C29 0.0275(16) 0.0362(16) 0.0334(16) 0.0149(13) -0.0006(13) 0.0051(13)
C1 0.0192(13) 0.0248(13) 0.0260(14) 0.0097(11) 0.0032(11) 0.0053(11)
C8 0.0174(13) 0.0246(13) 0.0291(15) 0.0096(11) 0.0003(11) -0.0049(11)
C2 0.0154(13) 0.0222(13) 0.0283(14) 0.0077(10) 0.0022(11) -0.0002(11)
C9 0.0163(13) 0.0226(13) 0.0297(15) 0.0082(11) 0.0022(11) 0.0009(11)
C7 0.0175(13) 0.0235(13) 0.0279(14) 0.0089(11) 0.0027(11) 0.0015(11)
C6 0.0192(14) 0.0315(15) 0.0358(16) 0.0107(12) 0.0089(12) 0.0044(12)
C4 0.0237(14) 0.0260(14) 0.0302(15) 0.0124(11) -0.0011(12) 0.0040(11)
C10 0.0185(13) 0.0235(13) 0.0239(13) 0.0089(11) 0.0022(11) 0.0020(10)
C5 0.0301(16) 0.0299(15) 0.0280(15) 0.0112(12) 0.0073(12) 0.0081(12)
C23 0.0294(16) 0.0334(16) 0.0442(18) 0.0137(13) -0.0035(14) 0.0039(13)
C40 0.0275(16) 0.0342(16) 0.0418(18) 0.0071(13) -0.0044(14) 0.0015(14)
C38 0.0346(17) 0.0336(16) 0.0410(18) 0.0125(14) 0.0025(14) 0.0049(13)
C36 0.0212(14) 0.0380(16) 0.0330(16) 0.0121(13) 0.0006(12) 0.0028(13)
C30 0.0331(17) 0.0361(16) 0.0402(18) 0.0122(14) -0.0028(14) 0.0041(14)
C37 0.0322(17) 0.0323(15) 0.0398(17) 0.0171(13) 0.0016(13) 0.0074(13)
C34 0.0322(17) 0.0362(16) 0.0407(18) 0.0124(14) -0.0038(14) 0.0023(14)
C25 0.0349(17) 0.0308(15) 0.0333(16) 0.0092(13) 0.0024(13) 0.0021(13)
C32 0.0299(16) 0.0320(16) 0.0433(18) 0.0135(13) 0.0081(14) 0.0040(13)
C21 0.0282(16) 0.0350(16) 0.0349(16) 0.0109(13) -0.0029(13) 0.0031(13)
C17 0.0310(17) 0.0371(17) 0.0423(18) 0.0164(14) -0.0040(14) 0.0045(14)
C27 0.0376(19) 0.0367(17) 0.0458(19) 0.0128(15) -0.0149(15) 0.0017(14)
C33 0.0412(19) 0.0344(17) 0.050(2) 0.0177(15) 0.0080(16) 0.0025(15)
C35 0.0334(17) 0.0331(16) 0.0420(17) 0.0179(14) 0.0009(14) 0.0072(13)
C28 0.0357(18) 0.0352(17) 0.053(2) 0.0190(15) -0.0072(15) 0.0054(15)
C19 0.0285(16) 0.0277(15) 0.0426(17) 0.0100(13) 0.0026(13) 0.0045(13)
C22 0.0287(16) 0.0307(15) 0.0376(16) 0.0146(13) 0.0031(13) 0.0081(13)
C31 0.0400(19) 0.0353(17) 0.0492(19) 0.0215(15) 0.0010(15) 0.0083(14)
C24 0.0378(18) 0.0318(16) 0.053(2) 0.0176(14) -0.0008(15) 0.0041(14)
C18 0.0379(18) 0.0308(16) 0.054(2) 0.0172(14) -0.0040(15) 0.0090(14)
C26 0.051(2) 0.0325(17) 0.0431(19) 0.0070(16) 0.0036(16) -0.0013(14)
C20 0.040(2) 0.0355(18) 0.062(2) 0.0133(16) -0.0049(17) 0.0000(16)
C39 0.050(2) 0.0343(18) 0.076(3) 0.0113(17) -0.015(2) 0.0025(18)
C13 0.0153(13) 0.0271(14) 0.0325(15) 0.0089(11) 0.0036(11) 0.0003(12)
C3 0.0161(13) 0.0245(13) 0.0322(15) 0.0100(11) 0.0015(11) -0.0005(11)
C12 0.0174(13) 0.0255(13) 0.0273(14) 0.0092(11) 0.0028(11) 0.0018(11)
C11 0.0202(14) 0.0262(13) 0.0263(14) 0.0108(11) 0.0035(11) 0.0052(11)
C14 0.0242(15) 0.0355(15) 0.0301(15) 0.0175(12) 0.0025(12) 0.0083(12)
C16 0.0196(14) 0.0386(16) 0.0319(15) 0.0122(12) 0.0095(12) 0.0045(12)
C15 0.0312(16) 0.0427(17) 0.0303(15) 0.0183(14) 0.0111(13) 0.0154(13)
O4 0.0271(11) 0.0418(12) 0.0320(11) 0.0188(9) 0.0054(9) 0.0114(9)
O6 0.0300(12) 0.0578(14) 0.0393(12) 0.0239(10) 0.0093(10) 0.0216(11)
O3 0.0160(10) 0.0330(11) 0.0509(13) 0.0126(8) 0.0065(9) 0.0109(9)
O9 0.077(2) 0.0449(14) 0.0741(18) 0.0207(14) -0.0327(15) -0.0111(13)
N1 0.071(2) 0.0241(14) 0.080(2) 0.0074(15) -0.0203(18) -0.0002(14)
N8 0.078(3) 0.0312(16) 0.089(3) 0.0082(16) -0.031(2) 0.0011(16)
N5 0.0460(18) 0.0305(14) 0.071(2) 0.0128(13) -0.0077(15) -0.0056(14)
O10 0.088(2) 0.0479(16) 0.0650(18) 0.0074(15) -0.0398(16) -0.0012(13)
O12 0.098(3) 0.0407(16) 0.154(3) 0.0195(17) -0.064(2) 0.0150(17)
O11 0.0620(17) 0.0380(13) 0.0836(19) 0.0255(13) -0.0095(14) -0.0001(12)
O5 0.0186(10) 0.0457(12) 0.0382(11) 0.0182(9) 0.0060(9) 0.0080(9)
N4 0.062(2) 0.0277(14) 0.066(2) 0.0103(14) -0.0008(16) -0.0052(13)
O2 0.0257(11) 0.0510(13) 0.0468(12) 0.0261(10) 0.0065(9) 0.0167(10)
O8 0.0282(12) 0.0702(15) 0.0424(12) 0.0328(11) 0.0073(10) 0.0168(11)
O1 0.0189(10) 0.0297(10) 0.0394(11) 0.0136(8) 0.0089(8) 0.0074(9)
O7 0.0170(9) 0.0353(10) 0.0351(11) 0.0136(8) 0.0073(8) 0.0084(9)
OW3 0.0450(14) 0.0422(12) 0.0465(13) 0.0217(11) -0.0069(11) 0.0044(10)
OW2 0.079(2) 0.0583(18) 0.124(3) 0.0173(16) -0.0070(19) 0.0370(17)
OW1 0.088(2) 0.103(2) 0.094(2) 0.050(2) 0.0008(19) 0.0253(19)

loop_
_atom_type_symbol
_atom_type_description
_atom_type_scat_dispersion_real
_atom_type_scat_dispersion_imag
_atom_type_scat_source
C C 0.0033 0.0016 'International Tables Vol C Tables 4.2.6.8 and 6.1.1.4'
H H 0.0000 0.0000 'International Tables Vol C Tables 4.2.6.8 and 6.1.1.4'
N N 0.0061 0.0033 'International Tables Vol C Tables 4.2.6.8 and 6.1.1.4'
O O 0.0106 0.0060 'International Tables Vol C Tables 4.2.6.8 and 6.1.1.4'
Cu Cu 0.3201 1.2651 'International Tables Vol C Tables 4.2.6.8 and 6.1.1.4'

loop_
_geom_angle_atom_site_label_1
_geom_angle_atom_site_label_2
_geom_angle_atom_site_label_3
_geom_angle_site_symmetry_1
_geom_angle_site_symmetry_3
_geom_angle
O3 Cu1 N2 . . 91.51(8)
O3 Cu1 N3 . . 89.99(8)
N2 Cu1 N3 . . 176.35(9)
O3 Cu1 O1 . 1_455 148.86(8)
N2 Cu1 O1 . 1_455 89.50(8)
N3 Cu1 O1 . 1_455 90.94(8)
O3 Cu1 O6 . . 121.70(8)
N2 Cu1 O6 . . 90.30(8)
N3 Cu1 O6 . . 86.09(8)
O1 Cu1 O6 1_455 . 89.41(7)
O5 Cu2 N7 . . 92.72(8)
O5 Cu2 N6 . . 89.78(8)
N7 Cu2 N6 . . 173.22(9)
O5 Cu2 O7 . 1_655 147.80(8)
N7 Cu2 O7 . 1_655 89.62(8)
N6 Cu2 O7 . 1_655 91.62(8)
O5 Cu2 O4 . . 123.53(7)
N7 Cu2 O4 . . 86.33(8)
N6 Cu2 O4 . . 87.03(8)
O7 Cu2 O4 1_655 . 88.66(7)
C36 N7 C29 . . 117.4(2)
C36 N7 Cu2 . . 117.47(18)
C29 N7 Cu2 . . 124.90(18)
C30 N6 C35 . . 116.6(2)
C30 N6 Cu2 . . 121.30(19)
C35 N6 Cu2 . . 122.00(18)
C17 N2 C22 . . 116.8(2)
C17 N2 Cu1 . . 120.22(19)
C22 N2 Cu1 . . 122.96(18)
C23 N3 C28 . . 117.1(2)
C23 N3 Cu1 . . 122.90(19)
C28 N3 Cu1 . . 119.91(18)
N7 C29 C40 . . 122.5(3)
N7 C29 H29 . . 118.8
C40 C29 H29 . . 118.8
C7 C1 C2 . . 120.2(2)
C7 C1 H1 . . 119.9
C2 C1 H1 . . 119.9
O4 C8 O3 . . 125.7(2)
O4 C8 C7 . . 119.4(2)
O3 C8 C7 . . 114.9(2)
C4 C2 C1 . . 119.5(2)
C4 C2 C3 . . 119.4(2)
C1 C2 C3 . . 121.1(2)
O6 C9 O5 . . 125.7(2)
O6 C9 C10 . . 118.9(2)
O5 C9 C10 . . 115.3(2)
C6 C7 C1 . . 119.4(2)
C6 C7 C8 . . 121.0(2)
C1 C7 C8 . . 119.6(2)
C7 C6 C5 . . 120.8(3)
C7 C6 H6 . . 119.6
C5 C6 H6 . . 119.6
C2 C4 C5 . . 120.7(2)
C2 C4 H4 . . 119.6
C5 C4 H4 . . 119.6
C16 C10 C11 . . 119.5(2)
C16 C10 C9 . . 121.0(2)
C11 C10 C9 . . 119.5(2)
C6 C5 C4 . . 119.3(3)
C6 C5 H5 . . 120.3
C4 C5 H5 . . 120.3
N3 C23 C24 . . 123.0(3)
N3 C23 H23 . . 118.5
C24 C23 H23 . . 118.5
C29 C40 C38 . . 119.5(3)
C29 C40 H40 . . 120.2
C38 C40 H40 . . 120.2
C40 C38 C37 . . 118.1(3)
C40 C38 C39 . . 125.0(3)
C37 C38 C39 . . 116.8(3)
N7 C36 C37 . . 123.4(3)
N7 C36 H36 . . 118.3
C37 C36 H36 . . 118.3
N6 C30 C31 . . 123.5(3)
N6 C30 H30 . . 118.3
C31 C30 H30 . . 118.3
C36 C37 C38 . . 119.0(3)
C36 C37 H37 . . 120.5
C38 C37 H37 . . 120.5
C35 C34 C32 . . 119.2(3)
C35 C34 H34 . . 120.4
C32 C34 H34 . . 120.4
C24 C25 C27 . . 117.6(3)
C24 C25 C26 . . 124.0(3)
C27 C25 C26 . . 118.4(3)
C31 C32 C34 . . 117.7(3)
C31 C32 C33 . . 118.0(3)
C34 C32 C33 . . 124.2(3)
C22 C21 C19 . . 120.1(3)
C22 C21 H21 . . 120.0
C19 C21 H21 . . 120.0
N2 C17 C18 . . 123.3(3)
N2 C17 H17 . . 118.3
C18 C17 H17 . . 118.3
C28 C27 C25 . . 119.8(3)
C28 C27 H27 . . 120.1
C25 C27 H27 . . 120.1
O11 C33 N5 . . 122.6(3)
O11 C33 C32 . . 120.2(3)
N5 C33 C32 . . 117.2(3)
N6 C35 C34 . . 123.4(3)
N6 C35 H35 . . 118.3
C34 C35 H35 . . 118.3
N3 C28 C27 . . 123.0(3)
N3 C28 H28 . . 118.5
C27 C28 H28 . . 118.5
C21 C19 C18 . . 117.0(3)
C21 C19 C20 . . 119.3(3)
C18 C19 C20 . . 123.7(3)
N2 C22 C21 . . 123.0(2)
N2 C22 H22 . . 118.5
C21 C22 H22 . . 118.5
C32 C31 C30 . . 119.6(3)
C32 C31 H31 . . 120.2
C30 C31 H31 . . 120.2
C25 C24 C23 . . 119.4(3)
C25 C24 H24 . . 120.3
C23 C24 H24 . . 120.3
C17 C18 C19 . . 119.8(3)
C17 C18 H18 . . 120.1
C19 C18 H18 . . 120.1
O10 C26 N4 . . 122.0(3)
O10 C26 C25 . . 120.2(3)
N4 C26 C25 . . 117.8(3)
O9 C20 N1 . . 122.1(3)
O9 C20 C19 . . 120.3(3)
N1 C20 C19 . . 117.6(3)
O12 C39 N8 . . 121.6(3)
O12 C39 C38 . . 120.0(3)
N8 C39 C38 . . 118.3(3)
O8 C13 O7 . . 122.8(2)
O8 C13 C12 . . 118.1(3)
O7 C13 C12 . . 119.1(2)
O2 C3 O1 . . 122.4(3)
O2 C3 C2 . . 118.2(3)
O1 C3 C2 . . 119.3(2)
C14 C12 C11 . . 119.0(2)
C14 C12 C13 . . 119.3(2)
C11 C12 C13 . . 121.6(2)
C10 C11 C12 . . 120.6(2)
C10 C11 H11 . . 119.7
C12 C11 H11 . . 119.7
C12 C14 C15 . . 121.0(2)
C12 C14 H14 . . 119.5
C15 C14 H14 . . 119.5
C10 C16 C15 . . 120.2(3)
C10 C16 H16 . . 119.9
C15 C16 H16 . . 119.9
C14 C15 C16 . . 119.7(3)
C14 C15 H15 . . 120.2
C16 C15 H15 . . 120.2
C8 O4 Cu2 . . 150.25(18)
C9 O6 Cu1 . . 163.22(18)
C8 O3 Cu1 . . 126.89(18)
C20 N1 H1A . . 120.0
C20 N1 H1B . . 120.0
H1A N1 H1B . . 120.0
C39 N8 H8A . . 120.0
C39 N8 H8B . . 120.0
H8A N8 H8B . . 120.0
C33 N5 H5A . . 120.0
C33 N5 H5B . . 120.0
H5A N5 H5B . . 120.0
C9 O5 Cu2 . . 126.78(18)
C26 N4 H4A . . 120.0
C26 N4 H4B . . 120.0
H4A N4 H4B . . 120.0
C3 O1 Cu1 . 1_655 103.14(15)
C13 O7 Cu2 . 1_455 103.61(15)
HW6 OW3 HW5 . . 107.1
HW1 OW2 HW2 . . 105.6
HW3 OW1 HW4 . . 108.3

loop_
_geom_bond_atom_site_label_1
_geom_bond_atom_site_label_2
_geom_bond_site_symmetry_2
_geom_bond_distance
Cu1 O3 . 1.9461(17)
Cu1 N2 . 2.022(2)
Cu1 N3 . 2.032(2)
Cu1 O1 1_455 2.0546(17)
Cu1 O6 . 2.235(2)
Cu2 O5 . 1.9535(18)
Cu2 N7 . 2.028(2)
Cu2 N6 . 2.028(2)
Cu2 O7 1_655 2.0494(17)
Cu2 O4 . 2.2825(19)
N7 C36 . 1.344(3)
N7 C29 . 1.346(3)
N6 C30 . 1.338(3)
N6 C35 . 1.345(4)
N2 C17 . 1.340(3)
N2 C22 . 1.347(3)
N3 C23 . 1.330(3)
N3 C28 . 1.349(3)
C29 C40 . 1.380(4)
C29 H29 . 0.9300
C1 C7 . 1.393(3)
C1 C2 . 1.397(3)
C1 H1 . 0.9300
C8 O4 . 1.231(3)
C8 O3 . 1.273(3)
C8 C7 . 1.512(3)
C2 C4 . 1.380(4)
C2 C3 . 1.504(4)
C9 O6 . 1.223(3)
C9 O5 . 1.269(3)
C9 C10 . 1.512(3)
C7 C6 . 1.384(4)
C6 C5 . 1.390(4)
C6 H6 . 0.9300
C4 C5 . 1.391(4)
C4 H4 . 0.9300
C10 C16 . 1.385(4)
C10 C11 . 1.392(4)
C5 H5 . 0.9300
C23 C24 . 1.386(4)
C23 H23 . 0.9300
C40 C38 . 1.384(4)
C40 H40 . 0.9300
C38 C37 . 1.389(4)
C38 C39 . 1.513(4)
C36 C37 . 1.370(4)
C36 H36 . 0.9300
C30 C31 . 1.381(4)
C30 H30 . 0.9300
C37 H37 . 0.9300
C34 C35 . 1.381(4)
C34 C32 . 1.388(4)
C34 H34 . 0.9300
C25 C24 . 1.380(4)
C25 C27 . 1.382(4)
C25 C26 . 1.507(4)
C32 C31 . 1.379(4)
C32 C33 . 1.510(4)
C21 C22 . 1.373(4)
C21 C19 . 1.384(4)
C21 H21 . 0.9300
C17 C18 . 1.375(4)
C17 H17 . 0.9300
C27 C28 . 1.367(4)
C27 H27 . 0.9300
C33 O11 . 1.227(4)
C33 N5 . 1.329(4)
C35 H35 . 0.9300
C28 H28 . 0.9300
C19 C18 . 1.387(4)
C19 C20 . 1.501(4)
C22 H22 . 0.9300
C31 H31 . 0.9300
C24 H24 . 0.9300
C18 H18 . 0.9300
C26 O10 . 1.215(4)
C26 N4 . 1.321(4)
C20 O9 . 1.235(4)
C20 N1 . 1.319(4)
C39 O12 . 1.215(4)
C39 N8 . 1.316(4)
C13 O8 . 1.245(3)
C13 O7 . 1.273(3)
C13 C12 . 1.505(4)
C3 O2 . 1.243(3)
C3 O1 . 1.272(3)
C12 C14 . 1.378(4)
C12 C11 . 1.399(3)
C11 H11 . 0.9300
C14 C15 . 1.387(4)
C14 H14 . 0.9300
C16 C15 . 1.391(4)
C16 H16 . 0.9300
C15 H15 . 0.9300
N1 H1A . 0.8600
N1 H1B . 0.8600
N8 H8A . 0.8600
N8 H8B . 0.8600
N5 H5A . 0.8600
N5 H5B . 0.8600
N4 H4A . 0.8600
N4 H4B . 0.8600
O1 Cu1 1_655 2.0546(17)
O7 Cu2 1_455 2.0494(17)
OW3 HW6 . 0.8458
OW3 HW5 . 0.8522
OW2 HW1 . 0.8533
OW2 HW2 . 0.8508
OW1 HW3 . 0.8515
OW1 HW4 . 0.8475

loop_
_geom_hbond_atom_site_label_D
_geom_hbond_atom_site_label_H
_geom_hbond_atom_site_label_A
_geom_hbond_site_symmetry_A
_geom_hbond_distance_DH
_geom_hbond_distance_HA
_geom_hbond_distance_DA
_geom_hbond_angle_DHA
C22 H22 O2 . 0.93 2.55 3.130(?) 121
C40 H40 O10 2_646 0.93 2.49 3.372(?) 161
N5 H5A O2 1_475 0.86 2.27 3.090(?) 159
N8 H8B O10 2_556 0.86 1.93 2.801(?) 157
OW2 HW2 OW3 . 0.85 1.90 2.713(?) 160
OW3 HW5 O7 . 0.85 2.00 2.839(?) 177.
N1 H1B OW1 1_565 0.86 2.05 2.850(?) 155
N4 H4B OW2 2_767 0.86 2.21 3.043(?) 163
